data_7159849
loop_
_publ_author_name
'Feng, Yang'
'Ren, Yuanyuan'
'Tang, Duoduo'
'Wang, Ke-Hu'
'Wang, Junjiao'
'Huang, Danfeng'
'Lv, Xiaobo'
'Hu, Yulai'

_publ_section_title
;
 Synthesis of difluoromethylated spiropyrazolones <i>via</i> [3 + 2]
 cycloaddition of difluoroacetohydrazonoyl bromides with alkylidene
 pyrazolones.
;
_journal_issue 14
_journal_name_full 'Organic &amp; biomolecular chemistry'
_journal_page_first 2797
_journal_page_last 2812
_journal_paper_doi 10.1039/d4ob00044g
_journal_volume 22
_journal_year 2024
_chemical_formula_moiety 'C25 H18 Cl2 F2 N4 O'
_chemical_formula_sum 'C25 H18 Cl2 F2 N4 O'
_chemical_formula_weight 499.33
_space_group_crystal_system monoclinic
_space_group_IT_number 15
_space_group_name_Hall '-I 2ya'
_space_group_name_H-M_alt 'I 1 2/a 1'
_atom_sites_solution_hydrogens geom
_atom_sites_solution_primary dual
_audit_creation_date 2022-07-01
_audit_creation_method
;
Olex2 1.5
(compiled 2022.04.07 svn.rca3783a0 for OlexSys, GUI svn.r6498)
;
_audit_update_record
;
2023-04-03 deposited with the CCDC.	2024-03-12 downloaded from the CCDC.
;
_cell_angle_alpha 90
_cell_angle_beta 96.9104(11)
_cell_angle_gamma 90
_cell_formula_units_Z 16
_cell_length_a 18.9993(2)
_cell_length_b 11.37225(15)
_cell_length_c 43.5762(5)
_cell_measurement_reflns_used 15359
_cell_measurement_temperature 301.71(10)
_cell_measurement_theta_max 76.3870
_cell_measurement_theta_min 2.0360
_cell_volume 9346.89(19)
_computing_cell_refinement 'CrysAlisPro 1.171.41.113a (Rigaku OD, 2021)'
_computing_data_collection 'CrysAlisPro 1.171.41.113a (Rigaku OD, 2021)'
_computing_data_reduction 'CrysAlisPro 1.171.41.113a (Rigaku OD, 2021)'
_computing_molecular_graphics 'Olex2 1.5 (Dolomanov et al., 2009)'
_computing_publication_material 'Olex2 1.5 (Dolomanov et al., 2009)'
_computing_structure_refinement 'SHELXL 2018/3 (Sheldrick, 2015)'
_computing_structure_solution 'SHELXT  (Sheldrick, 2015)'
_diffrn_ambient_environment air
_diffrn_ambient_temperature 301.71(10)
_diffrn_detector 'Image Plate'
_diffrn_detector_area_resol_mean 10.0000
_diffrn_detector_type 'Rigaku IP'
_diffrn_measured_fraction_theta_full 0.992
_diffrn_measured_fraction_theta_max 0.939
_diffrn_measurement_details
;
List of Runs (angles in degrees, time in seconds):

  # Type    Start    End  Width  t~exp~   \w     \q     \k     \f   Frames
#--------------------------------------------------------------------------
  1  \w    -25.00  17.00   0.50    0.05    --   47.45 -19.00   0.00   84
  2  \w    -22.00  23.00   0.50    0.05    --   47.45 -19.00  30.00   90
  3  \w     95.00 156.00   0.50    0.05    --  107.75 105.00-130.00  122
  4  \w     76.00 102.00   0.50    0.05    --  107.75 -77.00 120.00   52
  5  \w     39.00  68.00   0.50    0.05    --  107.75 -77.00 120.00   58
  6  \w     37.00  62.00   0.50    0.05    --  107.75 -57.00 150.00   50
  7  \w     35.00  62.00   0.50    0.05    --  107.75 -57.00 120.00   54
  8  \w     37.00  62.00   0.50    0.05    --  107.75 -57.00   0.00   50
  9  \w     53.00  79.00   0.50    0.05    --  107.75 -77.00-180.00   52
 10  \w     35.00  63.00   0.50    0.05    --  107.75 -57.00 -90.00   56
 11  \w     38.00  63.00   0.50    0.05    --  107.75 -57.00 -60.00   50
 12  \w     28.00  56.00   0.50    0.05    --   47.45-105.00 128.00   56
 13  \w     55.00 106.00   0.50    0.05    --  107.75-105.00 128.00  102
 14  \w    -15.00  26.00   0.50    0.05    --  -47.45  37.00  90.00   82
 15  \w    -59.00 -27.00   0.50    0.05    -- -100.00 125.00 -90.00   64
 16  \w   -103.00 -61.00   0.50    0.05    -- -100.00 105.00-130.00   84
 17  \w    -80.00 -14.00   0.50    0.05    --  -47.45 105.00-130.00  132
 18  \w    -66.00 -27.00   0.50    0.05    -- -100.00  57.00-150.00   78
 19  \w    -63.00 -36.00   0.50    0.05    -- -100.00  57.00-180.00   54
 20  \w    -68.00 -28.00   0.50    0.05    -- -100.00  57.00  30.00   80
 21  \w    -66.00 -34.00   0.50    0.05    -- -100.00  57.00  60.00   64
 22  \w    -61.00 -32.00   0.50    0.05    -- -100.00  57.00  90.00   58
 23  \w   -120.00 -43.00   0.50    0.05    --  -47.45 -57.00 150.00  154
 24  \w   -162.00-107.00   0.50    0.05    -- -100.00-105.00 128.00  110
 25  \w   -172.00 -99.00   0.50    0.05    -- -100.00-125.00-180.00  146
;
_diffrn_measurement_device 'four-circle diffractometer'
_diffrn_measurement_device_type 'Rigaku R-AXIS SPIDER IP'
_diffrn_measurement_method '\w scans'
_diffrn_orient_matrix_type 'CrysAlisPro convention (1999,Acta A55,543-557)'
_diffrn_orient_matrix_UB_11 0.0055404000
_diffrn_orient_matrix_UB_12 0.1306408000
_diffrn_orient_matrix_UB_13 0.0093368000
_diffrn_orient_matrix_UB_21 0.0803901000
_diffrn_orient_matrix_UB_22 -0.0030142000
_diffrn_orient_matrix_UB_23 -0.0019544000
_diffrn_orient_matrix_UB_31 -0.0133194000
_diffrn_orient_matrix_UB_32 0.0357434000
_diffrn_orient_matrix_UB_33 -0.0343130000
_diffrn_radiation_monochromator graphite
_diffrn_radiation_probe x-ray
_diffrn_radiation_type 'Cu K\a'
_diffrn_radiation_wavelength 1.54184
_diffrn_reflns_av_R_equivalents 0.0332
_diffrn_reflns_av_unetI/netI 0.0372
_diffrn_reflns_Laue_measured_fraction_full 0.992
_diffrn_reflns_Laue_measured_fraction_max 0.939
_diffrn_reflns_limit_h_max 23
_diffrn_reflns_limit_h_min -23
_diffrn_reflns_limit_k_max 14
_diffrn_reflns_limit_k_min -12
_diffrn_reflns_limit_l_max 39
_diffrn_reflns_limit_l_min -54
_diffrn_reflns_number 30745
_diffrn_reflns_point_group_measured_fraction_full 0.992
_diffrn_reflns_point_group_measured_fraction_max 0.939
_diffrn_reflns_theta_full 67.684
_diffrn_reflns_theta_max 77.401
_diffrn_reflns_theta_min 2.043
_diffrn_source 'sealed X-ray tube'
_diffrn_source_target Mo
_diffrn_source_type 'Rigaku (Cu) X-ray Source'
_exptl_absorpt_coefficient_mu 2.864
_exptl_absorpt_correction_T_max 1.00000
_exptl_absorpt_correction_T_min 0.31568
_exptl_absorpt_correction_type multi-scan
_exptl_absorpt_process_details
;
CrysAlisPro 1.171.41.113a (Rigaku Oxford Diffraction, 2021)
Empirical absorption correction using spherical harmonics,
implemented in SCALE3 ABSPACK scaling algorithm.
;
_exptl_crystal_colour 'clear light orange'
_exptl_crystal_colour_lustre clear
_exptl_crystal_colour_modifier light
_exptl_crystal_colour_primary orange
_exptl_crystal_density_diffrn 1.419
_exptl_crystal_description block
_exptl_crystal_F_000 4096
_exptl_crystal_size_max 0.09
_exptl_crystal_size_mid 0.07
_exptl_crystal_size_min 0.05
_refine_diff_density_max 0.799
_refine_diff_density_min -0.438
_refine_diff_density_rms 0.053
_refine_ls_extinction_method none
_refine_ls_goodness_of_fit_ref 1.083
_refine_ls_hydrogen_treatment constr
_refine_ls_matrix_type full
_refine_ls_number_parameters 615
_refine_ls_number_reflns 9322
_refine_ls_number_restraints 42
_refine_ls_restrained_S_all 1.159
_refine_ls_R_factor_all 0.0760
_refine_ls_R_factor_gt 0.0644
_refine_ls_shift/su_max 0.001
_refine_ls_shift/su_mean 0.000
_refine_ls_structure_factor_coef Fsqd
_refine_ls_weighting_details 'w=1/[\s^2^(Fo^2^)+(0.1236P)^2^+3.5605P] where P=(Fo^2^+2Fc^2^)/3'
_refine_ls_weighting_scheme calc
_refine_ls_wR_factor_gt 0.1957
_refine_ls_wR_factor_ref 0.2087
_reflns_Friedel_coverage 0.000
_reflns_number_gt 7295
_reflns_number_total 9322
_reflns_threshold_expression 'I > 2\s(I)'
_cod_data_source_file d4ob00044g2.cif
_cod_data_source_block a-21-1_auto
_cod_depositor_comments
;
Adding full bibliography for 7159847--7159850.cif.

2024-10-30
Z value and formula fixed to values more according to usual
chemical conventions.                 miguel
;
_cod_original_formula_sum 'C50 H36 Cl4 F4 N8 O2'
_cod_original_formula_weight 998.67
_cod_original_formula_moiety '2(C25 H18 Cl2 F2 N4 O)'
_cod_original_formula_units_Z 8
_cod_original_cell_volume 9346.9(2)
_cod_database_code 7159849
_shelx_shelxl_version_number 2018/3
_shelx_space_group_comment
;
The symmetry employed for this shelxl refinement is uniquely defined
by the following loop, which should always be used as a source of
symmetry information in preference to the above space-group names.
They are only intended as comments.
;
_shelx_estimated_absorpt_t_max 0.870
_shelx_estimated_absorpt_t_min 0.783
_olex2_refinement_description
;
1. Fixed Uiso
 At 1.2 times of:
  All C(H) groups
 At 1.5 times of:
  All C(H,H,H) groups
2. Uiso/Uaniso restraints and constraints
Uanis(F2) \\sim Ueq, Uanis(C47) \\sim Ueq, Uanis(C50) \\sim Ueq, Uanis(C49)
\\sim Ueq, Uanis(F4) \\sim Ueq, Uanis(F1) \\sim Ueq, Uanis(F3) \\sim Ueq: with
sigma of 0.01 and sigma for terminal atoms of 0.005
3.a Ternary CH refined with riding coordinates:
 C4(H4), C48(H48), C2(H2), C44(H44)
3.b Aromatic/amide H refined with riding coordinates:
 C11(H11), C12(H12), C17(H17), C18(H18), C21(H21), C35(H35), C36(H36),
 C37(H37), C41(H41), C42(H42), C43(H43), C45(H45), C46(H46), C15(H15), C20(H20),
  C23(H23), C25(H25), C29(H29), C30(H30), C33(H33), C38(H38), C39(H39),
 C40(H40), C47(H47), C49(H49), C50(H50)
3.c Idealised Me refined as rotating group:
 C27(H27A,H27B,H27C), C28(H28A,H28B,H28C)
;
_olex2_submission_special_instructions 'No special instructions were received'
_oxdiff_exptl_absorpt_empirical_details
;
Empirical correction (ABSPACK) includes:
- Absorption correction using spherical harmonics
- Frame scaling
;
_oxdiff_exptl_absorpt_empirical_full_max 2.354
_oxdiff_exptl_absorpt_empirical_full_min 0.579

loop_
_space_group_symop_operation_xyz
'x, y, z'
'-x+1/2, y, -z'
'x+1/2, y+1/2, z+1/2'
'-x+1, y+1/2, -z+1/2'
'-x, -y, -z'
'x-1/2, -y, z'
'-x+1/2, -y+1/2, -z+1/2'
'x, -y+1/2, z+1/2'

loop_
_atom_site_label
_atom_site_type_symbol
_atom_site_fract_x
_atom_site_fract_y
_atom_site_fract_z
_atom_site_U_iso_or_equiv
_atom_site_adp_type
_atom_site_occupancy
_atom_site_site_symmetry_order
_atom_site_calc_flag
_atom_site_refinement_flags_posn
_atom_site_refinement_flags_adp
_atom_site_refinement_flags_occupancy
_atom_site_disorder_assembly
_atom_site_disorder_group
Cl1 Cl 0.54816(4) 0.81154(8) 0.62818(2) 0.0917(3) Uani 1 1 d . . . . .
Cl2 Cl 0.47037(5) 1.12412(6) 0.70962(2) 0.0969(3) Uani 1 1 d . . . . .
F1 F 0.33935(13) 0.5307(2) 0.79775(4) 0.1076(7) Uani 1 1 d . U . . .
F4 F 0.25358(15) 0.6359(3) 0.78035(6) 0.1474(10) Uani 1 1 d . U . . .
O1 O 0.50389(9) 0.46195(17) 0.71294(4) 0.0675(4) Uani 1 1 d . . . . .
N2 N 0.42871(9) 0.45225(16) 0.66719(4) 0.0514(4) Uani 1 1 d . . . . .
N4 N 0.41377(12) 0.68758(17) 0.71739(4) 0.0606(5) Uani 1 1 d . . . . .
N5 N 0.36581(10) 0.50801(17) 0.65388(4) 0.0540(4) Uani 1 1 d . . . . .
N8 N 0.38307(12) 0.71429(18) 0.74341(4) 0.0650(5) Uani 1 1 d . . . . .
C3 C 0.39178(11) 0.57296(18) 0.70450(4) 0.0501(4) Uani 1 1 d . . . . .
C4 C 0.35805(12) 0.51584(19) 0.73226(4) 0.0518(5) Uani 1 1 d . . . . .
H4 H 0.394934 0.467131 0.743652 0.062 Uiso 1 1 calc R U . . .
C5 C 0.34511(11) 0.57779(19) 0.67391(5) 0.0516(5) Uani 1 1 d . . . . .
C7 C 0.29494(12) 0.4366(2) 0.72332(5) 0.0553(5) Uani 1 1 d . . . . .
C10 C 0.46131(11) 0.36918(19) 0.64910(4) 0.0510(5) Uani 1 1 d . . . . .
C11 C 0.41926(14) 0.3030(2) 0.62781(6) 0.0692(6) Uani 1 1 d . . . . .
H11 H 0.370244 0.311586 0.625734 0.083 Uiso 1 1 calc R U . . .
C12 C 0.30730(16) 0.3197(2) 0.71683(5) 0.0687(6) Uani 1 1 d . . . . .
H12 H 0.353698 0.292218 0.718280 0.082 Uiso 1 1 calc R U . . .
C13 C 0.44381(12) 0.7784(2) 0.70161(5) 0.0550(5) Uani 1 1 d . . . . .
C17 C 0.50610(13) 0.9578(2) 0.67040(6) 0.0693(7) Uani 1 1 d . . . . .
H17 H 0.526356 1.017895 0.659941 0.083 Uiso 1 1 calc R U . . .
C18 C 0.44244(13) 0.8930(2) 0.71256(5) 0.0613(5) Uani 1 1 d . . . . .
H18 H 0.421298 0.910491 0.730178 0.074 Uiso 1 1 calc R U . . .
C19 C 0.50737(12) 0.8434(2) 0.66060(5) 0.0625(6) Uani 1 1 d . . . . .
C21 C 0.47653(12) 0.7528(2) 0.67539(5) 0.0601(5) Uani 1 1 d . . . . .
H21 H 0.477569 0.676185 0.667994 0.072 Uiso 1 1 calc R U . . .
C22 C 0.35036(14) 0.6239(2) 0.75157(5) 0.0617(6) Uani 1 1 d . . . . .
C24 C 0.45131(11) 0.49077(19) 0.69636(4) 0.0506(5) Uani 1 1 d . . . . .
C27 C 0.28424(14) 0.6589(2) 0.66641(5) 0.0664(6) Uani 1 1 d . . . . .
H27A H 0.265465 0.649628 0.645095 0.100 Uiso 1 1 calc R U . . .
H27B H 0.299856 0.738589 0.670000 0.100 Uiso 1 1 calc R U . . .
H27C H 0.248058 0.641090 0.679289 0.100 Uiso 1 1 calc R U . . .
C31 C 0.47323(14) 0.9802(2) 0.69665(6) 0.0663(6) Uani 1 1 d . . . . .
C35 C 0.56432(16) 0.2758(3) 0.63386(7) 0.0843(8) Uani 1 1 d . . . . .
H35 H 0.613324 0.266947 0.635899 0.101 Uiso 1 1 calc R U . . .
C36 C 0.52266(17) 0.2103(3) 0.61255(6) 0.0801(8) Uani 1 1 d . . . . .
H36 H 0.543194 0.156842 0.600141 0.096 Uiso 1 1 calc R U . . .
C37 C 0.53393(13) 0.3556(3) 0.65247(6) 0.0705(7) Uani 1 1 d . . . . .
H37 H 0.562341 0.399548 0.667098 0.085 Uiso 1 1 calc R U . . .
C41 C 0.44999(17) 0.2238(3) 0.60954(6) 0.0803(8) Uani 1 1 d . . . . .
H41 H 0.421562 0.179100 0.595081 0.096 Uiso 1 1 calc R U . . .
C42 C 0.22555(14) 0.4762(3) 0.72134(7) 0.0757(7) Uani 1 1 d . . . . .
H42 H 0.215653 0.554043 0.725738 0.091 Uiso 1 1 calc R U . . .
C43 C 0.2520(2) 0.2430(3) 0.70822(7) 0.0895(9) Uani 1 1 d . . . . .
H43 H 0.261441 0.164826 0.704004 0.107 Uiso 1 1 calc R U . . .
C45 C 0.17008(17) 0.3955(4) 0.71246(8) 0.0952(11) Uani 1 1 d . . . . .
H45 H 0.123191 0.420509 0.711049 0.114 Uiso 1 1 calc R U . . .
C46 C 0.1849(2) 0.2807(4) 0.70593(8) 0.0969(10) Uani 1 1 d . . . . .
H46 H 0.148041 0.228780 0.699856 0.116 Uiso 1 1 calc R U . . .
C48 C 0.3211(2) 0.6286(3) 0.78201(7) 0.0849(9) Uani 1 1 d . . . . .
H48 H 0.342031 0.695995 0.793781 0.102 Uiso 1 1 calc R U . . .
Cl3 Cl 0.18060(7) 0.43567(11) 0.61762(2) 0.1351(5) Uani 1 1 d . . . . .
Cl4 Cl 0.28137(6) 0.12051(8) 0.54366(3) 0.1219(4) Uani 1 1 d . . . . .
F2 F 0.40972(14) 0.7168(2) 0.45236(5) 0.1284(9) Uani 1 1 d . U . . .
F3 F 0.48937(12) 0.6017(3) 0.47125(5) 0.1236(8) Uani 1 1 d . U . . .
O2 O 0.24053(8) 0.79255(19) 0.53816(3) 0.0749(5) Uani 1 1 d . . . . .
N1 N 0.31652(9) 0.79041(16) 0.58358(3) 0.0493(4) Uani 1 1 d . . . . .
N3 N 0.37830(9) 0.72883(16) 0.59607(4) 0.0501(4) Uani 1 1 d . . . . .
N6 N 0.32276(11) 0.56083(18) 0.53125(4) 0.0615(5) Uani 1 1 d . . . . .
N7 N 0.35378(11) 0.53354(19) 0.50498(4) 0.0636(5) Uani 1 1 d . . . . .
C1 C 0.44733(12) 0.8058(2) 0.52623(5) 0.0571(5) Uani 1 1 d . . . . .
C2 C 0.38307(11) 0.72928(19) 0.51729(4) 0.0502(5) Uani 1 1 d . . . . .
H2 H 0.346672 0.779902 0.506268 0.060 Uiso 1 1 calc R U . . .
C6 C 0.34911(11) 0.67198(19) 0.54496(4) 0.0500(4) Uani 1 1 d . . . . .
C8 C 0.28759(10) 0.87631(18) 0.60196(4) 0.0463(4) Uani 1 1 d . . . . .
C9 C 0.39656(11) 0.66057(19) 0.57523(4) 0.0496(4) Uani 1 1 d . . . . .
C14 C 0.38848(12) 0.6221(2) 0.49753(5) 0.0578(5) Uani 1 1 d . . . . .
C15 C 0.33237(13) 0.9408(2) 0.62293(5) 0.0666(6) Uani 1 1 d . . . . .
H15 H 0.381030 0.927735 0.624941 0.080 Uiso 1 1 calc R U . . .
C16 C 0.29539(12) 0.4689(2) 0.54746(5) 0.0599(5) Uani 1 1 d . . . . .
C20 C 0.4366(2) 0.9232(3) 0.53248(6) 0.0819(8) Uani 1 1 d . . . . .
H20 H 0.390527 0.952126 0.531096 0.098 Uiso 1 1 calc R U . . .
C23 C 0.23535(15) 0.2883(3) 0.57930(7) 0.0803(8) Uani 1 1 d . . . . .
H23 H 0.215789 0.227999 0.589939 0.096 Uiso 1 1 calc R U . . .
C25 C 0.30304(13) 0.3527(2) 0.53856(6) 0.0679(6) Uani 1 1 d . . . . .
H25 H 0.328218 0.334271 0.522180 0.081 Uiso 1 1 calc R U . . .
C26 C 0.29249(11) 0.7570(2) 0.55416(4) 0.0516(5) Uani 1 1 d . . . . .
C28 C 0.45579(14) 0.5758(2) 0.58165(5) 0.0647(6) Uani 1 1 d . . . . .
H28A H 0.493085 0.596191 0.569588 0.097 Uiso 1 1 calc R U . . .
H28B H 0.439123 0.497934 0.576305 0.097 Uiso 1 1 calc R U . . .
H28C H 0.473519 0.578498 0.603220 0.097 Uiso 1 1 calc R U . . .
C29 C 0.18816(14) 0.9796(3) 0.61713(6) 0.0698(6) Uani 1 1 d . . . . .
H29 H 0.139512 0.992744 0.615212 0.084 Uiso 1 1 calc R U . . .
C30 C 0.25833(15) 0.4946(3) 0.57238(6) 0.0729(7) Uani 1 1 d . . . . .
H30 H 0.253695 0.571995 0.578747 0.088 Uiso 1 1 calc R U . . .
C32 C 0.27265(15) 0.2655(3) 0.55445(7) 0.0772(7) Uani 1 1 d . . . . .
C33 C 0.21530(12) 0.8953(2) 0.59898(5) 0.0599(5) Uani 1 1 d . . . . .
H33 H 0.185175 0.851676 0.584904 0.072 Uiso 1 1 calc R U . . .
C34 C 0.22866(15) 0.4041(3) 0.58744(6) 0.0789(8) Uani 1 1 d . . . . .
C38 C 0.30442(16) 1.0243(3) 0.64081(6) 0.0775(7) Uani 1 1 d . . . . .
H38 H 0.334414 1.067842 0.654958 0.093 Uiso 1 1 calc R U . . .
C39 C 0.23225(16) 1.0443(3) 0.63795(6) 0.0719(7) Uani 1 1 d . . . . .
H39 H 0.213658 1.101067 0.650053 0.086 Uiso 1 1 calc R U . . .
C40 C 0.51545(14) 0.7636(3) 0.52801(7) 0.0810(8) Uani 1 1 d . . . . .
H40 H 0.523662 0.685043 0.523750 0.097 Uiso 1 1 calc R U . . .
C44 C 0.41964(16) 0.6162(3) 0.46747(6) 0.0752(7) Uani 1 1 d . . . . .
H44 H 0.397313 0.552103 0.454772 0.090 Uiso 1 1 calc R U . . .
C47 C 0.4925(3) 0.9983(4) 0.54071(8) 0.1159(14) Uani 1 1 d . U . . .
H47 H 0.484528 1.076934 0.545035 0.139 Uiso 1 1 calc R U . . .
C49 C 0.5724(2) 0.8399(5) 0.53630(9) 0.1118(13) Uani 1 1 d . U . . .
H49 H 0.618794 0.812356 0.537653 0.134 Uiso 1 1 calc R U . . .
C50 C 0.5593(3) 0.9556(5) 0.54240(9) 0.1314(19) Uani 1 1 d . U . . .
H50 H 0.597348 1.006036 0.547834 0.158 Uiso 1 1 calc R U . . .

loop_
_atom_site_aniso_label
_atom_site_aniso_U_11
_atom_site_aniso_U_22
_atom_site_aniso_U_33
_atom_site_aniso_U_23
_atom_site_aniso_U_13
_atom_site_aniso_U_12
Cl1 0.0828(5) 0.1103(6) 0.0886(5) -0.0055(4) 0.0370(4) -0.0310(4)
Cl2 0.1170(7) 0.0552(4) 0.1160(6) -0.0014(4) 0.0037(5) -0.0058(4)
F1 0.1338(16) 0.1231(15) 0.0724(10) 0.0239(10) 0.0395(10) 0.0126(12)
F4 0.1249(18) 0.213(3) 0.1141(16) -0.0087(16) 0.0528(14) 0.0477(18)
O1 0.0589(9) 0.0903(12) 0.0513(8) -0.0056(8) -0.0009(7) 0.0125(8)
N2 0.0513(9) 0.0585(10) 0.0443(8) -0.0035(7) 0.0051(7) 0.0070(8)
N4 0.0806(13) 0.0534(11) 0.0504(9) -0.0061(8) 0.0181(9) -0.0055(9)
N5 0.0555(10) 0.0621(11) 0.0439(8) 0.0024(7) 0.0043(7) 0.0068(8)
N8 0.0863(14) 0.0591(11) 0.0519(10) -0.0075(8) 0.0173(9) -0.0001(10)
C3 0.0544(11) 0.0515(11) 0.0450(10) -0.0007(8) 0.0090(8) 0.0000(9)
C4 0.0571(11) 0.0550(12) 0.0444(10) 0.0024(8) 0.0107(8) 0.0056(9)
C5 0.0547(11) 0.0536(11) 0.0472(10) 0.0046(8) 0.0089(8) 0.0035(9)
C7 0.0586(12) 0.0619(13) 0.0466(10) 0.0054(9) 0.0116(9) 0.0002(10)
C10 0.0569(11) 0.0545(12) 0.0432(9) 0.0013(8) 0.0121(8) 0.0029(9)
C11 0.0651(14) 0.0767(17) 0.0640(13) -0.0144(12) 0.0012(11) 0.0050(12)
C12 0.0841(17) 0.0652(15) 0.0588(12) -0.0085(11) 0.0168(12) -0.0038(12)
C13 0.0572(12) 0.0560(12) 0.0506(11) 0.0022(9) 0.0014(9) -0.0037(9)
C17 0.0604(13) 0.0704(16) 0.0742(15) 0.0132(12) -0.0036(12) -0.0148(12)
C18 0.0647(13) 0.0601(13) 0.0572(12) -0.0003(10) -0.0004(10) -0.0024(10)
C19 0.0489(11) 0.0780(16) 0.0596(12) 0.0052(11) 0.0029(9) -0.0114(11)
C21 0.0573(12) 0.0642(14) 0.0589(12) -0.0007(10) 0.0075(10) -0.0070(10)
C22 0.0782(15) 0.0587(13) 0.0501(11) -0.0029(9) 0.0150(10) 0.0039(11)
C24 0.0536(11) 0.0556(12) 0.0433(10) -0.0001(8) 0.0086(8) 0.0006(9)
C27 0.0698(14) 0.0681(15) 0.0611(13) 0.0081(11) 0.0075(11) 0.0181(12)
C31 0.0641(14) 0.0569(13) 0.0728(14) 0.0049(11) -0.0118(11) -0.0063(11)
C35 0.0667(15) 0.105(2) 0.0854(18) -0.0151(16) 0.0265(14) 0.0133(15)
C36 0.094(2) 0.0848(19) 0.0641(14) -0.0127(13) 0.0210(14) 0.0234(16)
C37 0.0571(13) 0.0848(18) 0.0716(14) -0.0187(13) 0.0156(11) -0.0010(12)
C41 0.0895(19) 0.0827(19) 0.0671(15) -0.0228(13) 0.0027(14) 0.0081(15)
C42 0.0618(14) 0.0861(19) 0.0800(16) 0.0176(14) 0.0127(12) 0.0092(13)
C43 0.119(3) 0.081(2) 0.0678(16) -0.0130(14) 0.0105(17) -0.0245(19)
C45 0.0606(15) 0.131(3) 0.091(2) 0.030(2) 0.0000(14) -0.0103(18)
C46 0.099(3) 0.109(3) 0.0782(18) 0.0051(18) -0.0063(17) -0.031(2)
C48 0.108(2) 0.085(2) 0.0692(16) -0.0010(14) 0.0393(16) 0.0064(17)
Cl3 0.1610(10) 0.1477(9) 0.1121(7) -0.0285(6) 0.0798(7) -0.0742(8)
Cl4 0.1292(8) 0.0656(5) 0.1730(10) 0.0044(5) 0.0274(7) 0.0060(5)
F2 0.163(2) 0.1504(19) 0.0833(11) 0.0382(12) 0.0619(12) 0.0569(16)
F3 0.0989(14) 0.171(2) 0.1093(14) -0.0133(13) 0.0483(11) 0.0365(14)
O2 0.0518(8) 0.1231(16) 0.0472(8) -0.0179(9) -0.0044(7) 0.0241(9)
N1 0.0451(8) 0.0627(11) 0.0396(8) -0.0047(7) 0.0030(6) 0.0084(7)
N3 0.0500(9) 0.0590(10) 0.0406(8) 0.0014(7) 0.0025(7) 0.0077(7)
N6 0.0711(12) 0.0665(12) 0.0492(9) -0.0114(8) 0.0165(8) -0.0082(9)
N7 0.0734(12) 0.0703(13) 0.0486(9) -0.0116(8) 0.0137(9) 0.0010(10)
C1 0.0617(12) 0.0689(14) 0.0406(9) 0.0051(9) 0.0060(9) -0.0014(10)
C2 0.0501(10) 0.0613(12) 0.0395(9) 0.0008(8) 0.0067(8) 0.0095(9)
C6 0.0494(10) 0.0597(12) 0.0416(9) -0.0044(8) 0.0077(8) 0.0039(9)
C8 0.0489(10) 0.0522(11) 0.0381(8) 0.0008(7) 0.0072(7) 0.0022(8)
C9 0.0505(10) 0.0535(11) 0.0457(10) 0.0034(8) 0.0095(8) 0.0049(9)
C14 0.0600(12) 0.0697(14) 0.0447(10) -0.0048(9) 0.0101(9) 0.0080(10)
C15 0.0587(13) 0.0795(17) 0.0585(12) -0.0167(11) -0.0060(10) 0.0070(11)
C16 0.0589(12) 0.0678(14) 0.0517(11) -0.0051(10) 0.0015(9) -0.0076(10)
C20 0.112(2) 0.0719(17) 0.0642(14) -0.0089(12) 0.0225(14) -0.0109(16)
C23 0.0723(16) 0.086(2) 0.0805(17) 0.0117(14) 0.0002(14) -0.0208(14)
C25 0.0609(13) 0.0718(16) 0.0696(14) -0.0015(12) 0.0026(11) 0.0017(11)
C26 0.0438(10) 0.0708(13) 0.0403(9) -0.0069(9) 0.0049(8) 0.0043(9)
C28 0.0714(14) 0.0664(14) 0.0563(12) 0.0049(10) 0.0076(10) 0.0220(12)
C29 0.0562(13) 0.0797(17) 0.0768(15) -0.0160(13) 0.0211(11) 0.0055(12)
C30 0.0757(16) 0.0807(17) 0.0650(14) -0.0104(12) 0.0193(12) -0.0215(13)
C32 0.0702(16) 0.0670(16) 0.0903(18) 0.0066(13) -0.0079(14) -0.0039(12)
C33 0.0496(11) 0.0686(14) 0.0633(12) -0.0153(10) 0.0137(9) -0.0031(10)
C34 0.0735(16) 0.101(2) 0.0635(14) -0.0032(14) 0.0130(12) -0.0299(15)
C38 0.0838(18) 0.0808(18) 0.0641(14) -0.0239(13) -0.0061(13) 0.0060(14)
C39 0.0841(17) 0.0745(16) 0.0585(13) -0.0149(11) 0.0143(12) 0.0148(13)
C40 0.0573(14) 0.105(2) 0.0789(16) 0.0191(15) -0.0013(12) -0.0019(14)
C44 0.0839(18) 0.0875(19) 0.0583(13) -0.0067(13) 0.0261(12) 0.0123(14)
C47 0.163(4) 0.109(3) 0.077(2) -0.0171(18) 0.018(2) -0.050(3)
C49 0.076(2) 0.157(4) 0.096(2) 0.035(2) -0.0120(17) -0.031(2)
C50 0.147(4) 0.164(4) 0.076(2) 0.012(2) -0.018(2) -0.079(4)

loop_
_atom_type_symbol
_atom_type_description
_atom_type_scat_dispersion_real
_atom_type_scat_dispersion_imag
_atom_type_scat_source
C C 0.0181 0.0091 'International Tables Vol C Tables 4.2.6.8 and 6.1.1.4'
H H 0.0000 0.0000 'International Tables Vol C Tables 4.2.6.8 and 6.1.1.4'
Cl Cl 0.3639 0.7018 'International Tables Vol C Tables 4.2.6.8 and 6.1.1.4'
F F 0.0727 0.0534 'International Tables Vol C Tables 4.2.6.8 and 6.1.1.4'
N N 0.0311 0.0180 'International Tables Vol C Tables 4.2.6.8 and 6.1.1.4'
O O 0.0492 0.0322 'International Tables Vol C Tables 4.2.6.8 and 6.1.1.4'

loop_
_geom_angle_atom_site_label_1
_geom_angle_atom_site_label_2
_geom_angle_atom_site_label_3
_geom_angle
_geom_angle_site_symmetry_1
_geom_angle_site_symmetry_3
_geom_angle_publ_flag
N5 N2 C10 118.31(16) . . ?
C24 N2 N5 113.21(16) . . ?
C24 N2 C10 128.44(18) . . ?
N8 N4 C3 112.68(18) . . ?
N8 N4 C13 118.83(19) . . ?
C13 N4 C3 125.75(17) . . ?
C5 N5 N2 108.22(16) . . ?
C22 N8 N4 108.82(19) . . ?
N4 C3 C4 101.34(15) . . ?
N4 C3 C5 114.67(17) . . ?
N4 C3 C24 116.49(18) . . ?
C5 C3 C4 116.28(17) . . ?
C5 C3 C24 100.84(16) . . ?
C24 C3 C4 107.71(17) . . ?
C3 C4 H4 106.8 . . ?
C7 C4 C3 115.52(16) . . ?
C7 C4 H4 106.8 . . ?
C22 C4 C3 99.68(17) . . ?
C22 C4 H4 106.8 . . ?
C22 C4 C7 120.18(19) . . ?
N5 C5 C3 112.62(18) . . ?
N5 C5 C27 122.11(19) . . ?
C27 C5 C3 125.16(19) . . ?
C12 C7 C4 118.4(2) . . ?
C12 C7 C42 118.8(3) . . ?
C42 C7 C4 122.7(2) . . ?
C11 C10 N2 118.9(2) . . ?
C11 C10 C37 120.2(2) . . ?
C37 C10 N2 120.9(2) . . ?
C10 C11 H11 120.1 . . ?
C10 C11 C41 119.7(2) . . ?
C41 C11 H11 120.1 . . ?
C7 C12 H12 119.4 . . ?
C43 C12 C7 121.2(3) . . ?
C43 C12 H12 119.4 . . ?
C18 C13 N4 119.9(2) . . ?
C18 C13 C21 120.4(2) . . ?
C21 C13 N4 119.7(2) . . ?
C19 C17 H17 121.4 . . ?
C19 C17 C31 117.2(2) . . ?
C31 C17 H17 121.4 . . ?
C13 C18 H18 120.8 . . ?
C31 C18 C13 118.4(2) . . ?
C31 C18 H18 120.8 . . ?
C17 C19 Cl1 118.69(19) . . ?
C17 C19 C21 122.6(2) . . ?
C21 C19 Cl1 118.7(2) . . ?
C13 C21 H21 120.6 . . ?
C19 C21 C13 118.8(2) . . ?
C19 C21 H21 120.6 . . ?
N8 C22 C4 114.8(2) . . ?
N8 C22 C48 117.6(2) . . ?
C48 C22 C4 126.4(2) . . ?
O1 C24 N2 128.0(2) . . ?
O1 C24 C3 127.23(19) . . ?
N2 C24 C3 104.58(17) . . ?
C5 C27 H27A 109.5 . . ?
C5 C27 H27B 109.5 . . ?
C5 C27 H27C 109.5 . . ?
H27A C27 H27B 109.5 . . ?
H27A C27 H27C 109.5 . . ?
H27B C27 H27C 109.5 . . ?
C17 C31 Cl2 118.4(2) . . ?
C18 C31 Cl2 118.9(2) . . ?
C18 C31 C17 122.7(2) . . ?
C36 C35 H35 119.8 . . ?
C36 C35 C37 120.4(3) . . ?
C37 C35 H35 119.8 . . ?
C35 C36 H36 120.2 . . ?
C35 C36 C41 119.7(2) . . ?
C41 C36 H36 120.2 . . ?
C10 C37 C35 119.5(2) . . ?
C10 C37 H37 120.2 . . ?
C35 C37 H37 120.2 . . ?
C11 C41 C36 120.4(3) . . ?
C11 C41 H41 119.8 . . ?
C36 C41 H41 119.8 . . ?
C7 C42 H42 120.7 . . ?
C7 C42 C45 118.5(3) . . ?
C45 C42 H42 120.7 . . ?
C12 C43 H43 119.8 . . ?
C46 C43 C12 120.3(3) . . ?
C46 C43 H43 119.8 . . ?
C42 C45 H45 119.7 . . ?
C46 C45 C42 120.5(3) . . ?
C46 C45 H45 119.7 . . ?
C43 C46 C45 120.5(3) . . ?
C43 C46 H46 119.8 . . ?
C45 C46 H46 119.8 . . ?
F1 C48 C22 108.9(2) . . ?
F1 C48 H48 108.7 . . ?
F4 C48 F1 106.3(3) . . ?
F4 C48 C22 115.4(3) . . ?
F4 C48 H48 108.7 . . ?
C22 C48 H48 108.7 . . ?
C8 N1 N3 118.91(15) . . ?
C26 N1 N3 113.06(16) . . ?
C26 N1 C8 128.03(17) . . ?
C9 N3 N1 108.13(15) . . ?
N7 N6 C6 111.92(18) . . ?
N7 N6 C16 118.15(19) . . ?
C16 N6 C6 124.82(17) . . ?
C14 N7 N6 108.66(19) . . ?
C20 C1 C2 118.2(2) . . ?
C40 C1 C2 122.7(2) . . ?
C40 C1 C20 119.1(3) . . ?
C1 C2 H2 106.8 . . ?
C1 C2 C6 115.68(15) . . ?
C6 C2 H2 106.8 . . ?
C14 C2 C1 120.38(18) . . ?
C14 C2 H2 106.8 . . ?
C14 C2 C6 99.54(17) . . ?
N6 C6 C2 101.34(15) . . ?
N6 C6 C9 114.96(18) . . ?
N6 C6 C26 115.81(18) . . ?
C9 C6 C2 116.56(17) . . ?
C9 C6 C26 100.92(15) . . ?
C26 C6 C2 107.69(17) . . ?
C15 C8 N1 119.36(19) . . ?
C33 C8 N1 120.26(18) . . ?
C33 C8 C15 120.4(2) . . ?
N3 C9 C6 112.63(17) . . ?
N3 C9 C28 121.81(18) . . ?
C28 C9 C6 125.48(18) . . ?
N7 C14 C2 115.09(19) . . ?
N7 C14 C44 117.3(2) . . ?
C44 C14 C2 126.7(2) . . ?
C8 C15 H15 120.3 . . ?
C38 C15 C8 119.5(2) . . ?
C38 C15 H15 120.3 . . ?
C25 C16 N6 120.9(2) . . ?
C25 C16 C30 119.8(2) . . ?
C30 C16 N6 119.4(2) . . ?
C1 C20 H20 119.2 . . ?
C47 C20 C1 121.5(4) . . ?
C47 C20 H20 119.2 . . ?
C32 C23 H23 121.6 . . ?
C34 C23 H23 121.6 . . ?
C34 C23 C32 116.9(3) . . ?
C16 C25 H25 120.6 . . ?
C32 C25 C16 118.7(3) . . ?
C32 C25 H25 120.6 . . ?
O2 C26 N1 127.4(2) . . ?
O2 C26 C6 127.59(18) . . ?
N1 C26 C6 104.80(16) . . ?
C9 C28 H28A 109.5 . . ?
C9 C28 H28B 109.5 . . ?
C9 C28 H28C 109.5 . . ?
H28A C28 H28B 109.5 . . ?
H28A C28 H28C 109.5 . . ?
H28B C28 H28C 109.5 . . ?
C33 C29 H29 119.7 . . ?
C39 C29 H29 119.7 . . ?
C39 C29 C33 120.7(2) . . ?
C16 C30 H30 120.4 . . ?
C34 C30 C16 119.2(3) . . ?
C34 C30 H30 120.4 . . ?
C23 C32 Cl4 117.7(2) . . ?
C25 C32 Cl4 119.4(3) . . ?
C25 C32 C23 122.9(3) . . ?
C8 C33 C29 119.3(2) . . ?
C8 C33 H33 120.3 . . ?
C29 C33 H33 120.3 . . ?
C23 C34 Cl3 118.0(2) . . ?
C23 C34 C30 122.5(3) . . ?
C30 C34 Cl3 119.5(3) . . ?
C15 C38 H38 119.7 . . ?
C15 C38 C39 120.6(2) . . ?
C39 C38 H38 119.7 . . ?
C29 C39 C38 119.5(2) . . ?
C29 C39 H39 120.2 . . ?
C38 C39 H39 120.2 . . ?
C1 C40 H40 120.3 . . ?
C1 C40 C49 119.5(4) . . ?
C49 C40 H40 120.3 . . ?
F2 C44 F3 104.5(3) . . ?
F2 C44 C14 110.3(2) . . ?
F2 C44 H44 109.7 . . ?
F3 C44 C14 112.9(2) . . ?
F3 C44 H44 109.7 . . ?
C14 C44 H44 109.7 . . ?
C20 C47 H47 120.6 . . ?
C50 C47 C20 118.8(4) . . ?
C50 C47 H47 120.6 . . ?
C40 C49 H49 120.3 . . ?
C50 C49 C40 119.5(4) . . ?
C50 C49 H49 120.3 . . ?
C47 C50 C49 121.7(4) . . ?
C47 C50 H50 119.2 . . ?
C49 C50 H50 119.2 . . ?

loop_
_geom_bond_atom_site_label_1
_geom_bond_atom_site_label_2
_geom_bond_distance
_geom_bond_site_symmetry_2
_geom_bond_publ_flag
Cl1 C19 1.730(3) . ?
Cl2 C31 1.734(3) . ?
F1 C48 1.331(4) . ?
F4 C48 1.279(4) . ?
O1 C24 1.206(3) . ?
N2 N5 1.414(2) . ?
N2 C10 1.420(3) . ?
N2 C24 1.364(3) . ?
N4 N8 1.370(3) . ?
N4 C3 1.460(3) . ?
N4 C13 1.400(3) . ?
N5 C5 1.277(3) . ?
N8 C22 1.274(3) . ?
C3 C4 1.576(3) . ?
C3 C5 1.510(3) . ?
C3 C24 1.541(3) . ?
C4 H4 0.9800 . ?
C4 C7 1.513(3) . ?
C4 C22 1.506(3) . ?
C5 C27 1.485(3) . ?
C7 C12 1.385(4) . ?
C7 C42 1.386(4) . ?
C10 C11 1.374(3) . ?
C10 C37 1.378(3) . ?
C11 H11 0.9300 . ?
C11 C41 1.377(4) . ?
C12 H12 0.9300 . ?
C12 C43 1.382(4) . ?
C13 C18 1.389(3) . ?
C13 C21 1.396(3) . ?
C17 H17 0.9300 . ?
C17 C19 1.370(4) . ?
C17 C31 1.391(4) . ?
C18 H18 0.9300 . ?
C18 C31 1.380(4) . ?
C19 C21 1.383(3) . ?
C21 H21 0.9300 . ?
C22 C48 1.500(3) . ?
C27 H27A 0.9600 . ?
C27 H27B 0.9600 . ?
C27 H27C 0.9600 . ?
C35 H35 0.9300 . ?
C35 C36 1.366(4) . ?
C35 C37 1.388(4) . ?
C36 H36 0.9300 . ?
C36 C41 1.380(4) . ?
C37 H37 0.9300 . ?
C41 H41 0.9300 . ?
C42 H42 0.9300 . ?
C42 C45 1.416(5) . ?
C43 H43 0.9300 . ?
C43 C46 1.336(5) . ?
C45 H45 0.9300 . ?
C45 C46 1.373(6) . ?
C46 H46 0.9300 . ?
C48 H48 0.9800 . ?
Cl3 C34 1.727(3) . ?
Cl4 C32 1.728(3) . ?
F2 C44 1.322(4) . ?
F3 C44 1.325(4) . ?
O2 C26 1.208(3) . ?
N1 N3 1.418(2) . ?
N1 C8 1.416(2) . ?
N1 C26 1.362(2) . ?
N3 C9 1.274(3) . ?
N6 N7 1.384(3) . ?
N6 C6 1.461(3) . ?
N6 C16 1.397(3) . ?
N7 C14 1.267(3) . ?
C1 C2 1.512(3) . ?
C1 C20 1.383(4) . ?
C1 C40 1.374(4) . ?
C2 H2 0.9800 . ?
C2 C6 1.575(3) . ?
C2 C14 1.503(3) . ?
C6 C9 1.511(3) . ?
C6 C26 1.535(3) . ?
C8 C15 1.382(3) . ?
C8 C33 1.381(3) . ?
C9 C28 1.482(3) . ?
C14 C44 1.503(3) . ?
C15 H15 0.9300 . ?
C15 C38 1.376(4) . ?
C16 C25 1.389(4) . ?
C16 C30 1.394(3) . ?
C20 H20 0.9300 . ?
C20 C47 1.377(5) . ?
C23 H23 0.9300 . ?
C23 C32 1.388(4) . ?
C23 C34 1.373(4) . ?
C25 H25 0.9300 . ?
C25 C32 1.376(4) . ?
C28 H28A 0.9600 . ?
C28 H28B 0.9600 . ?
C28 H28C 0.9600 . ?
C29 H29 0.9300 . ?
C29 C33 1.382(3) . ?
C29 C39 1.372(4) . ?
C30 H30 0.9300 . ?
C30 C34 1.378(4) . ?
C33 H33 0.9300 . ?
C38 H38 0.9300 . ?
C38 C39 1.380(4) . ?
C39 H39 0.9300 . ?
C40 H40 0.9300 . ?
C40 C49 1.401(5) . ?
C44 H44 0.9800 . ?
C47 H47 0.9300 . ?
C47 C50 1.353(7) . ?
C49 H49 0.9300 . ?
C49 C50 1.371(7) . ?
C50 H50 0.9300 . ?

loop_
_geom_torsion_atom_site_label_1
_geom_torsion_atom_site_label_2
_geom_torsion_atom_site_label_3
_geom_torsion_atom_site_label_4
_geom_torsion
_geom_torsion_site_symmetry_1
_geom_torsion_site_symmetry_2
_geom_torsion_site_symmetry_3
_geom_torsion_site_symmetry_4
_geom_torsion_publ_flag
Cl1 C19 C21 C13 179.79(17) . . . . ?
N2 N5 C5 C3 -2.4(2) . . . . ?
N2 N5 C5 C27 173.9(2) . . . . ?
N2 C10 C11 C41 178.5(2) . . . . ?
N2 C10 C37 C35 -178.3(3) . . . . ?
N4 N8 C22 C4 3.4(3) . . . . ?
N4 N8 C22 C48 171.9(2) . . . . ?
N4 C3 C4 C7 145.27(19) . . . . ?
N4 C3 C4 C22 15.0(2) . . . . ?
N4 C3 C5 N5 131.9(2) . . . . ?
N4 C3 C5 C27 -44.4(3) . . . . ?
N4 C3 C24 O1 52.3(3) . . . . ?
N4 C3 C24 N2 -131.69(18) . . . . ?
N4 C13 C18 C31 179.3(2) . . . . ?
N4 C13 C21 C19 -178.4(2) . . . . ?
N5 N2 C10 C11 -32.0(3) . . . . ?
N5 N2 C10 C37 147.3(2) . . . . ?
N5 N2 C24 O1 -177.7(2) . . . . ?
N5 N2 C24 C3 6.3(2) . . . . ?
N8 N4 C3 C4 -15.3(2) . . . . ?
N8 N4 C3 C5 110.8(2) . . . . ?
N8 N4 C3 C24 -131.8(2) . . . . ?
N8 N4 C13 C18 0.4(3) . . . . ?
N8 N4 C13 C21 178.8(2) . . . . ?
N8 C22 C48 F1 -132.1(3) . . . . ?
N8 C22 C48 F4 108.4(4) . . . . ?
C3 N4 N8 C22 8.4(3) . . . . ?
C3 N4 C13 C18 160.2(2) . . . . ?
C3 N4 C13 C21 -21.4(3) . . . . ?
C3 C4 C7 C12 85.6(2) . . . . ?
C3 C4 C7 C42 -94.3(3) . . . . ?
C3 C4 C22 N8 -12.2(3) . . . . ?
C3 C4 C22 C48 -179.6(3) . . . . ?
C4 C3 C5 N5 -110.2(2) . . . . ?
C4 C3 C5 C27 73.6(3) . . . . ?
C4 C3 C24 O1 -60.6(3) . . . . ?
C4 C3 C24 N2 115.37(18) . . . . ?
C4 C7 C12 C43 -179.3(2) . . . . ?
C4 C7 C42 C45 179.3(2) . . . . ?
C4 C22 C48 F1 34.9(4) . . . . ?
C4 C22 C48 F4 -84.6(4) . . . . ?
C5 C3 C4 C7 20.3(3) . . . . ?
C5 C3 C4 C22 -110.0(2) . . . . ?
C5 C3 C24 O1 177.1(2) . . . . ?
C5 C3 C24 N2 -6.9(2) . . . . ?
C7 C4 C22 N8 -139.4(2) . . . . ?
C7 C4 C22 C48 53.2(4) . . . . ?
C7 C12 C43 C46 0.1(4) . . . . ?
C7 C42 C45 C46 -0.1(4) . . . . ?
C10 N2 N5 C5 179.41(19) . . . . ?
C10 N2 C24 O1 -0.1(4) . . . . ?
C10 N2 C24 C3 -176.1(2) . . . . ?
C10 C11 C41 C36 0.2(5) . . . . ?
C11 C10 C37 C35 1.0(4) . . . . ?
C12 C7 C42 C45 -0.5(4) . . . . ?
C12 C43 C46 C45 -0.8(5) . . . . ?
C13 N4 N8 C22 170.7(2) . . . . ?
C13 N4 C3 C4 -176.2(2) . . . . ?
C13 N4 C3 C5 -50.1(3) . . . . ?
C13 N4 C3 C24 67.3(3) . . . . ?
C13 C18 C31 Cl2 178.75(18) . . . . ?
C13 C18 C31 C17 -0.7(4) . . . . ?
C17 C19 C21 C13 -1.1(4) . . . . ?
C18 C13 C21 C19 0.0(3) . . . . ?
C19 C17 C31 Cl2 -179.78(18) . . . . ?
C19 C17 C31 C18 -0.3(4) . . . . ?
C21 C13 C18 C31 0.9(3) . . . . ?
C22 C4 C7 C12 -154.8(2) . . . . ?
C22 C4 C7 C42 25.3(3) . . . . ?
C24 N2 N5 C5 -2.8(3) . . . . ?
C24 N2 C10 C11 150.6(2) . . . . ?
C24 N2 C10 C37 -30.1(3) . . . . ?
C24 C3 C4 C7 -91.9(2) . . . . ?
C24 C3 C4 C22 137.78(18) . . . . ?
C24 C3 C5 N5 5.9(2) . . . . ?
C24 C3 C5 C27 -170.3(2) . . . . ?
C31 C17 C19 Cl1 -179.64(18) . . . . ?
C31 C17 C19 C21 1.2(4) . . . . ?
C35 C36 C41 C11 0.1(5) . . . . ?
C36 C35 C37 C10 -0.7(5) . . . . ?
C37 C10 C11 C41 -0.8(4) . . . . ?
C37 C35 C36 C41 0.1(5) . . . . ?
C42 C7 C12 C43 0.6(4) . . . . ?
C42 C45 C46 C43 0.8(5) . . . . ?
N1 N3 C9 C6 2.1(2) . . . . ?
N1 N3 C9 C28 -174.6(2) . . . . ?
N1 C8 C15 C38 180.0(2) . . . . ?
N1 C8 C33 C29 -179.9(2) . . . . ?
N3 N1 C8 C15 32.4(3) . . . . ?
N3 N1 C8 C33 -147.5(2) . . . . ?
N3 N1 C26 O2 178.4(2) . . . . ?
N3 N1 C26 C6 -6.1(2) . . . . ?
N6 N7 C14 C2 -3.2(3) . . . . ?
N6 N7 C14 C44 -173.2(2) . . . . ?
N6 C6 C9 N3 -130.8(2) . . . . ?
N6 C6 C9 C28 45.7(3) . . . . ?
N6 C6 C26 O2 -53.1(3) . . . . ?
N6 C6 C26 N1 131.35(18) . . . . ?
N6 C16 C25 C32 -177.3(2) . . . . ?
N6 C16 C30 C34 177.1(2) . . . . ?
N7 N6 C6 C2 17.4(2) . . . . ?
N7 N6 C6 C9 -109.2(2) . . . . ?
N7 N6 C6 C26 133.62(19) . . . . ?
N7 N6 C16 C25 3.9(3) . . . . ?
N7 N6 C16 C30 -174.4(2) . . . . ?
N7 C14 C44 F2 136.9(3) . . . . ?
N7 C14 C44 F3 -106.6(3) . . . . ?
C1 C2 C6 N6 -147.46(19) . . . . ?
C1 C2 C6 C9 -21.9(3) . . . . ?
C1 C2 C6 C26 90.5(2) . . . . ?
C1 C2 C14 N7 140.9(2) . . . . ?
C1 C2 C14 C44 -50.3(3) . . . . ?
C1 C20 C47 C50 0.6(5) . . . . ?
C1 C40 C49 C50 -0.2(5) . . . . ?
C2 C1 C20 C47 -179.9(3) . . . . ?
C2 C1 C40 C49 179.7(2) . . . . ?
C2 C6 C9 N3 110.8(2) . . . . ?
C2 C6 C9 C28 -72.6(3) . . . . ?
C2 C6 C26 O2 59.4(3) . . . . ?
C2 C6 C26 N1 -116.11(19) . . . . ?
C2 C14 C44 F2 -31.7(4) . . . . ?
C2 C14 C44 F3 84.8(3) . . . . ?
C6 N6 N7 C14 -10.0(3) . . . . ?
C6 N6 C16 C25 -148.7(2) . . . . ?
C6 N6 C16 C30 33.0(3) . . . . ?
C6 C2 C14 N7 13.4(2) . . . . ?
C6 C2 C14 C44 -177.7(2) . . . . ?
C8 N1 N3 C9 -177.09(18) . . . . ?
C8 N1 C26 O2 -1.8(4) . . . . ?
C8 N1 C26 C6 173.74(19) . . . . ?
C8 C15 C38 C39 0.0(4) . . . . ?
C9 C6 C26 O2 -177.9(3) . . . . ?
C9 C6 C26 N1 6.5(2) . . . . ?
C14 C2 C6 N6 -16.93(19) . . . . ?
C14 C2 C6 C9 108.6(2) . . . . ?
C14 C2 C6 C26 -138.94(17) . . . . ?
C15 C8 C33 C29 0.2(4) . . . . ?
C15 C38 C39 C29 0.2(5) . . . . ?
C16 N6 N7 C14 -165.9(2) . . . . ?
C16 N6 C6 C2 171.5(2) . . . . ?
C16 N6 C6 C9 44.9(3) . . . . ?
C16 N6 C6 C26 -72.3(3) . . . . ?
C16 C25 C32 Cl4 179.82(19) . . . . ?
C16 C25 C32 C23 -0.9(4) . . . . ?
C16 C30 C34 Cl3 -178.2(2) . . . . ?
C16 C30 C34 C23 1.4(4) . . . . ?
C20 C1 C2 C6 -87.1(2) . . . . ?
C20 C1 C2 C14 153.2(2) . . . . ?
C20 C1 C40 C49 0.4(4) . . . . ?
C20 C47 C50 C49 -0.4(6) . . . . ?
C25 C16 C30 C34 -1.2(4) . . . . ?
C26 N1 N3 C9 2.7(3) . . . . ?
C26 N1 C8 C15 -147.4(2) . . . . ?
C26 N1 C8 C33 32.7(3) . . . . ?
C26 C6 C9 N3 -5.5(2) . . . . ?
C26 C6 C9 C28 171.1(2) . . . . ?
C30 C16 C25 C32 0.9(4) . . . . ?
C32 C23 C34 Cl3 178.4(2) . . . . ?
C32 C23 C34 C30 -1.2(4) . . . . ?
C33 C8 C15 C38 -0.2(4) . . . . ?
C33 C29 C39 C38 -0.2(4) . . . . ?
C34 C23 C32 Cl4 -179.7(2) . . . . ?
C34 C23 C32 C25 1.0(4) . . . . ?
C39 C29 C33 C8 0.0(4) . . . . ?
C40 C1 C2 C6 93.6(3) . . . . ?
C40 C1 C2 C14 -26.0(3) . . . . ?
C40 C1 C20 C47 -0.6(4) . . . . ?
C40 C49 C50 C47 0.2(6) . . . . ?
